data_7123698
loop_
_publ_author_name
'Cao, Ying-jie'
'Zhou, Lin'
'Shi, Ping-Ping'
'Ye, Qiong'
'Fu, Da-Wei'

_publ_section_title
;
 H/F substituted perovskite compounds with above-room-temperature
 ferroelasticity: [(CH3)4P][Cd(SCN)3] and [(CH3)3PCH2F][Cd(SCN)3]
;
_journal_name_full 'Chemical Communications'
_journal_paper_doi 10.1039/C9CC03857D
_journal_year 2019
_chemical_formula_sum 'C7 H11 Cd F N3 P S3'
_chemical_formula_weight 395.74
_space_group_crystal_system monoclinic
_space_group_IT_number 14
_space_group_name_Hall '-P 2ybc'
_space_group_name_H-M_alt 'P 1 21/c 1'
_symmetry_space_group_name_Hall '-P 2ybc'
_symmetry_space_group_name_H-M 'P 1 21/c 1'
_atom_sites_solution_hydrogens geom
_audit_creation_method SHELXL-2014/7
_audit_update_record
;
2019-03-12 deposited with the CCDC.    2019-06-21 downloaded from the CCDC.
;
_cell_angle_alpha 90
_cell_angle_beta 97.025(3)
_cell_angle_gamma 90
_cell_formula_units_Z 4
_cell_length_a 10.3715(3)
_cell_length_b 13.1559(4)
_cell_length_c 10.7808(3)
_cell_measurement_reflns_used 9694
_cell_measurement_temperature 292.99(10)
_cell_measurement_theta_max 31.7290
_cell_measurement_theta_min 3.0010
_cell_volume 1459.96(7)
_computing_structure_refinement 'SHELXL-2014/7 (Sheldrick, 2014)'
_diffrn_ambient_temperature 292.99(10)
_diffrn_measured_fraction_theta_full 0.987
_diffrn_measured_fraction_theta_max 0.790
_diffrn_measurement_device_type 'XtaLAB Synergy R, DW system, HyPix'
_diffrn_measurement_method '\w scans'
_diffrn_radiation_type MoK\a
_diffrn_radiation_wavelength 0.71073
_diffrn_reflns_av_R_equivalents 0.0445
_diffrn_reflns_av_unetI/netI 0.0332
_diffrn_reflns_Laue_measured_fraction_full 0.987
_diffrn_reflns_Laue_measured_fraction_max 0.790
_diffrn_reflns_limit_h_max 14
_diffrn_reflns_limit_h_min -13
_diffrn_reflns_limit_k_max 18
_diffrn_reflns_limit_k_min -13
_diffrn_reflns_limit_l_max 13
_diffrn_reflns_limit_l_min -14
_diffrn_reflns_number 11960
_diffrn_reflns_point_group_measured_fraction_full 0.987
_diffrn_reflns_point_group_measured_fraction_max 0.790
_diffrn_reflns_theta_full 25.242
_diffrn_reflns_theta_max 31.419
_diffrn_reflns_theta_min 2.454
_diffrn_source 'Rotating-anode X-ray tube'
_exptl_absorpt_coefficient_mu 2.023
_exptl_crystal_density_diffrn 1.800
_exptl_crystal_description block
_exptl_crystal_F_000 776
_refine_diff_density_max 2.125
_refine_diff_density_min -3.237
_refine_diff_density_rms 0.207
_refine_ls_extinction_method none
_refine_ls_goodness_of_fit_ref 1.083
_refine_ls_hydrogen_treatment constr
_refine_ls_matrix_type full
_refine_ls_number_parameters 136
_refine_ls_number_reflns 3809
_refine_ls_number_restraints 185
_refine_ls_restrained_S_all 1.128
_refine_ls_R_factor_all 0.0783
_refine_ls_R_factor_gt 0.0721
_refine_ls_shift/su_max 0.000
_refine_ls_shift/su_mean 0.000
_refine_ls_structure_factor_coef Fsqd
_refine_ls_weighting_details 'w=1/[\s^2^(Fo^2^)+(0.1406P)^2^+4.6512P] where P=(Fo^2^+2Fc^2^)/3'
_refine_ls_weighting_scheme calc
_refine_ls_wR_factor_gt 0.2205
_refine_ls_wR_factor_ref 0.2268
_reflns_Friedel_coverage 0.000
_reflns_number_gt 3241
_reflns_number_total 3809
_reflns_threshold_expression 'I > 2\s(I)'
_cod_data_source_file c9cc03857d2.cif
_cod_data_source_block C4
_cod_database_code 7123698
_shelx_shelxl_version_number 2014/7
_shelx_space_group_comment
;
The symmetry employed for this shelxl refinement is uniquely defined
by the following loop, which should always be used as a source of
symmetry information in preference to the above space-group names.
They are only intended as comments.
;

loop_
_space_group_symop_operation_xyz
'x, y, z'
'-x, y+1/2, -z+1/2'
'-x, -y, -z'
'x, -y-1/2, z-1/2'

loop_
_atom_site_label
_atom_site_type_symbol
_atom_site_fract_x
_atom_site_fract_y
_atom_site_fract_z
_atom_site_U_iso_or_equiv
_atom_site_adp_type
_atom_site_occupancy
_atom_site_site_symmetry_order
_atom_site_calc_flag
_atom_site_refinement_flags_posn
_atom_site_refinement_flags_adp
C4 C 0.4081(15) 0.5584(13) 0.6657(16) 0.129(2) Uani 1 1 d . U
H4A H 0.4805 0.5801 0.7254 0.155 Uiso 1 1 calc R U
H4B H 0.3952 0.4859 0.6750 0.155 Uiso 1 1 calc R U
C1 C 0.2182(7) 0.5814(6) 0.8236(8) 0.0565(5) Uani 1 1 d . U
H1A H 0.1770 0.5164 0.8089 0.085 Uiso 1 1 calc R U
H1B H 0.1581 0.6282 0.8536 0.085 Uiso 1 1 calc R U
H1C H 0.2930 0.5743 0.8849 0.085 Uiso 1 1 calc R U
C3 C 0.1372(14) 0.6106(12) 0.5656(12) 0.114(4) Uani 1 1 d . U
H3A H 0.1125 0.5403 0.5601 0.171 Uiso 1 1 calc R U
H3B H 0.1646 0.6320 0.4877 0.171 Uiso 1 1 calc R U
H3C H 0.0644 0.6509 0.5830 0.171 Uiso 1 1 calc R U
Cd1 Cd 0.21705(4) 0.21961(3) 0.60659(4) 0.0425(2) Uani 1 1 d . U
S3 S 0.2159(2) 0.04603(14) 0.74628(16) 0.0618(5) Uani 1 1 d . U
P1 P 0.26575(18) 0.62658(15) 0.6861(2) 0.0565(5) Uani 1 1 d . U
S1 S 0.0280(2) 0.12674(16) 0.44946(17) 0.0594(5) Uani 1 1 d . U
S2 S 0.4207(2) 0.1366(2) 0.50700(19) 0.0748(7) Uani 1 1 d . U
C6 C 0.0474(6) 0.3245(5) 0.8170(6) 0.0445(12) Uani 1 1 d . U
C5 C 0.2181(7) 0.1031(5) 0.8826(6) 0.0452(12) Uani 1 1 d . U
N3 N 0.0466(8) 0.2940(6) 0.7124(7) 0.0675(15) Uani 1 1 d . U
N2 N 0.2189(7) 0.1423(5) 0.9770(5) 0.0548(13) Uani 1 1 d . U
C2 C 0.3019(10) 0.7586(8) 0.7085(14) 0.086(3) Uani 1 1 d . U
H2A H 0.2358 0.7901 0.7503 0.129 Uiso 1 1 calc R U
H2B H 0.3049 0.7905 0.6288 0.129 Uiso 1 1 calc R U
H2C H 0.3846 0.7660 0.7585 0.129 Uiso 1 1 calc R U
N1 N 0.3616(8) 0.2948(6) 0.7642(6) 0.0655(16) Uani 1 1 d . U
C7 C 0.3852(6) 0.1784(6) 0.3648(6) 0.0480(13) Uani 1 1 d . U
F1 F 0.4297(8) 0.5827(7) 0.5423(9) 0.129(2) Uani 1 1 d . U

loop_
_atom_site_aniso_label
_atom_site_aniso_U_11
_atom_site_aniso_U_22
_atom_site_aniso_U_33
_atom_site_aniso_U_23
_atom_site_aniso_U_13
_atom_site_aniso_U_12
C4 0.102(4) 0.133(5) 0.161(5) -0.016(5) 0.049(3) 0.030(3)
C1 0.0457(9) 0.0493(9) 0.0744(12) -0.0036(8) 0.0075(8) 0.0016(7)
C3 0.120(7) 0.122(9) 0.090(5) -0.042(6) -0.027(6) 0.019(6)
Cd1 0.0512(3) 0.0478(3) 0.0286(3) 0.00086(14) 0.00523(19) 0.00369(16)
S3 0.1047(16) 0.0404(8) 0.0393(8) -0.0040(6) 0.0047(9) -0.0022(8)
P1 0.0457(9) 0.0493(9) 0.0744(12) -0.0036(8) 0.0075(8) 0.0016(7)
S1 0.0714(11) 0.0652(11) 0.0411(9) 0.0043(7) 0.0049(8) -0.0151(9)
S2 0.0694(12) 0.1085(18) 0.0472(10) 0.0181(10) 0.0093(8) 0.0432(12)
C6 0.043(3) 0.049(3) 0.042(3) 0.004(2) 0.007(2) 0.003(2)
C5 0.067(3) 0.034(2) 0.035(2) 0.0049(17) 0.004(2) -0.005(2)
N3 0.077(3) 0.081(4) 0.050(3) -0.020(3) 0.029(3) -0.009(3)
N2 0.084(4) 0.045(3) 0.036(2) 0.0014(19) 0.009(3) -0.002(3)
C2 0.068(5) 0.063(3) 0.129(9) 0.006(4) 0.017(5) -0.015(3)
N1 0.074(4) 0.083(4) 0.040(3) -0.004(3) 0.009(3) -0.028(3)
C7 0.043(3) 0.060(4) 0.042(3) -0.001(2) 0.009(2) 0.015(3)
F1 0.102(4) 0.133(5) 0.161(5) -0.016(5) 0.049(3) 0.030(3)

loop_
_atom_type_symbol
_atom_type_description
_atom_type_scat_dispersion_real
_atom_type_scat_dispersion_imag
_atom_type_scat_source
C C 0.0033 0.0016 'International Tables Vol C Tables 4.2.6.8 and 6.1.1.4'
H H 0.0000 0.0000 'International Tables Vol C Tables 4.2.6.8 and 6.1.1.4'
N N 0.0061 0.0033 'International Tables Vol C Tables 4.2.6.8 and 6.1.1.4'
F F 0.0171 0.0103 'International Tables Vol C Tables 4.2.6.8 and 6.1.1.4'
P P 0.1023 0.0942 'International Tables Vol C Tables 4.2.6.8 and 6.1.1.4'
S S 0.1246 0.1234 'International Tables Vol C Tables 4.2.6.8 and 6.1.1.4'
Cd Cd -0.8075 1.2024 'International Tables Vol C Tables 4.2.6.8 and 6.1.1.4'

loop_
_geom_angle_atom_site_label_1
_geom_angle_atom_site_label_2
_geom_angle_atom_site_label_3
_geom_angle
_geom_angle_site_symmetry_1
_geom_angle_site_symmetry_3
F1 C4 P1 103.5(10) . .
N2 Cd1 N1 93.2(3) 4_565 .
N2 Cd1 N3 91.6(3) 4_565 .
N1 Cd1 N3 85.8(3) . .
N2 Cd1 S2 90.72(17) 4_565 .
N1 Cd1 S2 89.8(2) . .
N3 Cd1 S2 175.2(2) . .
N2 Cd1 S1 92.03(17) 4_565 .
N1 Cd1 S1 171.93(18) . .
N3 Cd1 S1 87.86(19) . .
S2 Cd1 S1 96.31(8) . .
N2 Cd1 S3 175.81(15) 4_565 .
N1 Cd1 S3 89.92(19) . .
N3 Cd1 S3 91.5(2) . .
S2 Cd1 S3 86.45(7) . .
S1 Cd1 S3 85.21(6) . .
C5 S3 Cd1 96.3(2) . .
C1 P1 C3 108.9(7) . .
C1 P1 C4 105.3(6) . .
C3 P1 C4 114.7(8) . .
C1 P1 C2 107.2(5) . .
C3 P1 C2 110.1(7) . .
C4 P1 C2 110.2(7) . .
C6 S1 Cd1 102.5(2) 4_565 .
C7 S2 Cd1 98.0(2) . .
N3 C6 S1 171.3(7) . 4_566
N2 C5 S3 179.6(7) . .
C6 N3 Cd1 131.1(7) . .
C5 N2 Cd1 154.5(5) . 4_566
C7 N1 Cd1 149.9(6) 4_566 .
N1 C7 S2 178.1(7) 4_565 .

loop_
_geom_bond_atom_site_label_1
_geom_bond_atom_site_label_2
_geom_bond_distance
_geom_bond_site_symmetry_2
C4 F1 1.412(17) .
C4 P1 1.764(13) .
C1 P1 1.725(8) .
C3 P1 1.756(12) .
Cd1 N2 2.293(6) 4_565
Cd1 N1 2.343(7) .
Cd1 N3 2.424(7) .
Cd1 S2 2.713(2) .
Cd1 S1 2.7195(19) .
Cd1 S3 2.7363(19) .
S3 C5 1.648(6) .
P1 C2 1.787(11) .
S1 C6 1.601(7) 4_565
S2 C7 1.628(7) .
C6 N3 1.196(9) .
C6 S1 1.601(7) 4_566
C5 N2 1.140(9) .
N2 Cd1 2.293(6) 4_566
N1 C7 1.138(10) 4_566
C7 N1 1.138(10) 4_565

loop_
_geom_hbond_atom_site_label_D
_geom_hbond_atom_site_label_H
_geom_hbond_atom_site_label_A
_geom_hbond_distance_DH
_geom_hbond_distance_HA
_geom_hbond_distance_DA
_geom_hbond_angle_DHA
_geom_hbond_site_symmetry_A
C1 H1A S1 0.96 2.97 3.726(8) 136.9 4_566
